data_7708324
loop_
_publ_author_name
'Li, Gao-Peng'
'Zhu, Huihui'
'Hao, Pengfei'
'Shen, Junju'
'Fu, Yunlong'

_publ_section_title
;
 The modulation effect of carboxylic acid ligands on the electron transfer
 photochromism of naphthalene diimide-derived coordination polymers
;
_journal_name_full 'Dalton Transactions'
_journal_paper_doi 10.1039/D1DT02358F
_journal_year 2021
_chemical_formula_moiety 'C38 H22 Cd N4 O9'
_chemical_formula_sum 'C38 H22 Cd N4 O9'
_chemical_formula_weight 790.99
_chemical_properties_physical Light-sensitive,Photo-sensitive
_space_group_crystal_system orthorhombic
_space_group_IT_number 61
_space_group_name_Hall '-P 2ac 2ab'
_space_group_name_H-M_alt 'P b c a'
_atom_sites_solution_hydrogens mixed
_atom_sites_solution_primary dual
_audit_creation_date 2020-12-25
_audit_creation_method
;
Olex2 1.3
(compiled 2020.11.12 svn.r5f609507 for OlexSys, GUI svn.r6226)
;
_audit_update_record
;
2021-07-12 deposited with the CCDC.	2021-09-15 downloaded from the CCDC.
;
_cell_angle_alpha 90
_cell_angle_beta 90
_cell_angle_gamma 90
_cell_formula_units_Z 8
_cell_length_a 18.933(6)
_cell_length_b 11.390(4)
_cell_length_c 28.638(9)
_cell_measurement_reflns_used 9463
_cell_measurement_temperature 296.15
_cell_measurement_theta_max 27.59
_cell_measurement_theta_min 2.20
_cell_volume 6176(4)
_computing_molecular_graphics 'Olex2 1.3 (Dolomanov et al., 2009)'
_computing_publication_material 'Olex2 1.3 (Dolomanov et al., 2009)'
_computing_structure_refinement 'XL  (Sheldrick, 2008)'
_computing_structure_solution 'SHELXT 2014/5 (Sheldrick, 2014)'
_diffrn_ambient_temperature 296.15
_diffrn_measured_fraction_theta_full 0.999
_diffrn_measured_fraction_theta_max 0.986
_diffrn_measurement_device_type 'Bruker APEX-II CCD'
_diffrn_measurement_method '\f and \w scans'
_diffrn_radiation_monochromator graphite
_diffrn_radiation_type MoK\a
_diffrn_radiation_wavelength 0.71073
_diffrn_reflns_av_R_equivalents 0.0317
_diffrn_reflns_av_unetI/netI 0.0252
_diffrn_reflns_Laue_measured_fraction_full 0.999
_diffrn_reflns_Laue_measured_fraction_max 0.986
_diffrn_reflns_limit_h_max 23
_diffrn_reflns_limit_h_min -24
_diffrn_reflns_limit_k_max 13
_diffrn_reflns_limit_k_min -14
_diffrn_reflns_limit_l_max 37
_diffrn_reflns_limit_l_min -37
_diffrn_reflns_number 36229
_diffrn_reflns_point_group_measured_fraction_full 0.999
_diffrn_reflns_point_group_measured_fraction_max 0.986
_diffrn_reflns_theta_full 25.242
_diffrn_reflns_theta_max 27.710
_diffrn_reflns_theta_min 1.783
_diffrn_source_current 30.0
_diffrn_source_power 1.5
_diffrn_source_voltage 50.0
_diffrn_standards_number 0
_exptl_absorpt_coefficient_mu 0.777
_exptl_absorpt_correction_T_max 0.954
_exptl_absorpt_correction_T_min 0.932
_exptl_absorpt_correction_type multi-scan
_exptl_absorpt_process_details SADABS
_exptl_crystal_colour yellow
_exptl_crystal_colour_primary yellow
_exptl_crystal_density_diffrn 1.702
_exptl_crystal_description block
_exptl_crystal_F_000 3184
_exptl_crystal_size_max 0.09
_exptl_crystal_size_mid 0.08
_exptl_crystal_size_min 0.06
_refine_diff_density_max 0.361
_refine_diff_density_min -0.422
_refine_diff_density_rms 0.058
_refine_ls_extinction_method none
_refine_ls_goodness_of_fit_ref 1.020
_refine_ls_hydrogen_treatment constr
_refine_ls_matrix_type full
_refine_ls_number_parameters 470
_refine_ls_number_reflns 7144
_refine_ls_number_restraints 0
_refine_ls_restrained_S_all 1.020
_refine_ls_R_factor_all 0.0528
_refine_ls_R_factor_gt 0.0324
_refine_ls_shift/su_max 0.004
_refine_ls_shift/su_mean 0.000
_refine_ls_structure_factor_coef Fsqd
_refine_ls_weighting_details 'w=1/[\s^2^(Fo^2^)+(0.0352P)^2^+3.9415P] where P=(Fo^2^+2Fc^2^)/3'
_refine_ls_weighting_scheme calc
_refine_ls_wR_factor_gt 0.0728
_refine_ls_wR_factor_ref 0.0820
_reflns_Friedel_coverage 0.000
_reflns_number_gt 5213
_reflns_number_total 7144
_reflns_threshold_expression 'I > 2\s(I)'
_cod_data_source_file d1dt02358f2.cif
_cod_data_source_block 4
_cod_original_cell_volume 6175(4)
_cod_database_code 7708324
_shelx_shelxl_version_number 2014/7
_shelx_space_group_comment
;
The symmetry employed for this shelxl refinement is uniquely defined
by the following loop, which should always be used as a source of
symmetry information in preference to the above space-group names.
They are only intended as comments.
;
_shelx_estimated_absorpt_t_max 0.955
_shelx_estimated_absorpt_t_min 0.933
_olex2_refinement_description
;
1. Fixed Uiso
 At 1.2 times of:
  All C(H) groups
 At 1.5 times of:
  All O(H,H) groups
2.a Rotating group:
 O9(H9A,H9B)
2.b Aromatic/amide H refined with riding coordinates:
 C16(H16), C12(H12), C11(H11), C17(H17), C28(H28), C5(H5), C34(H34), C21(H21),
 C27(H27), C37(H37), C33(H33), C24(H24), C36(H36), C3(H3), C23(H23), C22(H22),
 C1(H1), C2(H2), C30(H30), C31(H31)
;
_olex2_submission_special_instructions 'No special instructions were received'

loop_
_space_group_symop_operation_xyz
'x, y, z'
'-x+1/2, -y, z+1/2'
'-x, y+1/2, -z+1/2'
'x+1/2, -y+1/2, -z'
'-x, -y, -z'
'x-1/2, y, -z-1/2'
'x, -y-1/2, z-1/2'
'-x-1/2, y-1/2, z'

loop_
_atom_site_label
_atom_site_type_symbol
_atom_site_fract_x
_atom_site_fract_y
_atom_site_fract_z
_atom_site_U_iso_or_equiv
_atom_site_adp_type
_atom_site_occupancy
_atom_site_site_symmetry_order
_atom_site_calc_flag
_atom_site_refinement_flags_posn
_atom_site_refinement_flags_adp
_atom_site_refinement_flags_occupancy
_atom_site_disorder_assembly
_atom_site_disorder_group
Cd1 Cd 0.76447(2) 0.74581(2) 0.71814(2) 0.03539(7) Uani 1 1 d . . . . .
O3 O 0.60738(10) 0.31000(15) 0.38756(6) 0.0434(4) Uani 1 1 d . . . . .
O2 O 0.58662(10) 0.55678(15) 0.61088(5) 0.0417(4) Uani 1 1 d . . . . .
O1 O 0.52159(11) 0.90644(15) 0.54901(6) 0.0470(5) Uani 1 1 d . . . . .
O4 O 0.53858(11) 0.65614(16) 0.32337(6) 0.0490(5) Uani 1 1 d . . . . .
N2 N 0.56480(11) 0.73667(16) 0.57921(6) 0.0298(4) Uani 1 1 d . . . . .
O8 O 0.74066(11) 0.41781(17) 1.16502(6) 0.0474(5) Uani 1 1 d . . . . .
O9 O 0.81911(11) 0.92712(16) 0.71703(6) 0.0506(5) Uani 1 1 d . . . . .
H9A H 0.8025 0.9682 0.6947 0.076 Uiso 1 1 d R U . . .
H9B H 0.8080 0.9653 0.7416 0.076 Uiso 1 1 d R U . . .
O7 O 0.68091(12) 0.26667(16) 1.13852(6) 0.0501(5) Uani 1 1 d . . . . .
O5 O 0.69948(12) 0.62927(18) 0.77320(6) 0.0523(5) Uani 1 1 d . . . . .
N3 N 0.57237(11) 0.48332(17) 0.35547(6) 0.0316(4) Uani 1 1 d . . . . .
O6 O 0.72769(12) 0.8047(2) 0.79860(7) 0.0561(6) Uani 1 1 d . . . . .
N1 N 0.65771(12) 0.81269(18) 0.68684(6) 0.0378(5) Uani 1 1 d . . . . .
N4 N 0.63106(12) 0.33031(18) 0.24961(7) 0.0386(5) Uani 1 1 d . . . . .
C14 C 0.56937(12) 0.58612(19) 0.44458(7) 0.0253(5) Uani 1 1 d . . . . .
C10 C 0.54333(12) 0.75331(19) 0.49491(7) 0.0276(4) Uani 1 1 d . . . . .
C9 C 0.56608(11) 0.63609(18) 0.48975(7) 0.0251(5) Uani 1 1 d . . . . .
C8 C 0.58382(12) 0.56615(19) 0.52872(7) 0.0258(5) Uani 1 1 d . . . . .
C6 C 0.54168(13) 0.8077(2) 0.54189(8) 0.0307(5) Uani 1 1 d . . . . .
C13 C 0.54913(12) 0.6541(2) 0.40576(7) 0.0290(5) Uani 1 1 d . . . . .
C4 C 0.57486(14) 0.7897(2) 0.62457(7) 0.0316(5) Uani 1 1 d . . . . .
C15 C 0.59149(12) 0.46850(19) 0.43988(7) 0.0264(5) Uani 1 1 d . . . . .
C18 C 0.55228(13) 0.6019(2) 0.35831(8) 0.0330(5) Uani 1 1 d . . . . .
C16 C 0.60968(13) 0.4031(2) 0.47844(8) 0.0308(5) Uani 1 1 d . . . . .
H16 H 0.6251 0.3261 0.4748 0.037 Uiso 1 1 calc R U . . .
C7 C 0.57878(12) 0.6155(2) 0.57631(8) 0.0294(5) Uani 1 1 d . . . . .
C19 C 0.59216(13) 0.4122(2) 0.39322(8) 0.0308(5) Uani 1 1 d . . . . .
C12 C 0.52606(14) 0.7674(2) 0.41177(8) 0.0349(6) Uani 1 1 d . . . . .
H12 H 0.5118 0.8111 0.3860 0.042 Uiso 1 1 calc R U . . .
C11 C 0.52375(13) 0.8176(2) 0.45634(8) 0.0338(5) Uani 1 1 d . . . . .
H11 H 0.5089 0.8949 0.4599 0.041 Uiso 1 1 calc R U . . .
C20 C 0.56871(13) 0.4279(2) 0.31021(7) 0.0327(5) Uani 1 1 d . . . . .
C32 C 0.68905(13) 0.5297(2) 0.99680(8) 0.0314(5) Uani 1 1 d . . . . .
C17 C 0.60504(13) 0.4518(2) 0.52316(7) 0.0299(5) Uani 1 1 d . . . . .
H17 H 0.6163 0.4067 0.5492 0.036 Uiso 1 1 calc R U . . .
C28 C 0.70874(14) 0.6929(2) 0.93835(8) 0.0369(6) Uani 1 1 d . . . . .
H28 H 0.7193 0.7436 0.9628 0.044 Uiso 1 1 calc R U . . .
C35 C 0.69751(13) 0.4279(2) 1.08677(7) 0.0319(5) Uani 1 1 d . . . . .
C5 C 0.64111(14) 0.7769(2) 0.64379(8) 0.0349(6) Uani 1 1 d . . . . .
H5 H 0.6761 0.7414 0.6259 0.042 Uiso 1 1 calc R U . . .
C38 C 0.70591(14) 0.3671(2) 1.13343(8) 0.0370(6) Uani 1 1 d . . . . .
C29 C 0.68995(13) 0.5772(2) 0.94820(8) 0.0324(5) Uani 1 1 d . . . . .
C25 C 0.70717(15) 0.7022(3) 0.80569(9) 0.0412(6) Uani 1 1 d . . . . .
C26 C 0.69726(14) 0.6600(2) 0.85543(8) 0.0364(6) Uani 1 1 d . . . . .
C34 C 0.65811(14) 0.3760(2) 1.05149(8) 0.0386(6) Uani 1 1 d . . . . .
H34 H 0.6342 0.3063 1.0576 0.046 Uiso 1 1 calc R U . . .
C21 C 0.50498(14) 0.4099(2) 0.28828(8) 0.0378(6) Uani 1 1 d . . . . .
H21 H 0.4629 0.4366 0.3013 0.045 Uiso 1 1 calc R U . . .
C27 C 0.71197(14) 0.7339(2) 0.89259(8) 0.0370(6) Uani 1 1 d . . . . .
H27 H 0.7241 0.8117 0.8869 0.044 Uiso 1 1 calc R U . . .
C37 C 0.72555(13) 0.5846(2) 1.03336(8) 0.0348(6) Uani 1 1 d . . . . .
H37 H 0.7472 0.6566 1.0280 0.042 Uiso 1 1 calc R U . . .
C33 C 0.65370(14) 0.4255(2) 1.00760(8) 0.0395(6) Uani 1 1 d . . . . .
H33 H 0.6267 0.3888 0.9848 0.047 Uiso 1 1 calc R U . . .
C24 C 0.63043(14) 0.3896(2) 0.28999(8) 0.0375(6) Uani 1 1 d . . . . .
H24 H 0.6731 0.4053 0.3048 0.045 Uiso 1 1 calc R U . . .
C36 C 0.73020(13) 0.5343(2) 1.07735(8) 0.0351(5) Uani 1 1 d . . . . .
H36 H 0.7555 0.5722 1.1008 0.042 Uiso 1 1 calc R U . . .
C3 C 0.52289(15) 0.8456(2) 0.64923(9) 0.0418(6) Uani 1 1 d . . . . .
H3 H 0.4779 0.8565 0.6369 0.050 Uiso 1 1 calc R U . . .
C23 C 0.56931(16) 0.3116(2) 0.22842(8) 0.0422(6) Uani 1 1 d . . . . .
H23 H 0.5691 0.2703 0.2004 0.051 Uiso 1 1 calc R U . . .
C22 C 0.50581(15) 0.3506(2) 0.24620(8) 0.0426(6) Uani 1 1 d . . . . .
H22 H 0.4640 0.3372 0.2300 0.051 Uiso 1 1 calc R U . . .
C1 C 0.60650(17) 0.8660(2) 0.71107(9) 0.0461(7) Uani 1 1 d . . . . .
H1 H 0.6164 0.8909 0.7413 0.055 Uiso 1 1 calc R U . . .
C2 C 0.54052(17) 0.8855(2) 0.69373(9) 0.0503(7) Uani 1 1 d . . . . .
H2 H 0.5073 0.9254 0.7116 0.060 Uiso 1 1 calc R U . . .
C30 C 0.67434(16) 0.5045(2) 0.91020(9) 0.0441(7) Uani 1 1 d . . . . .
H30 H 0.6611 0.4270 0.9156 0.053 Uiso 1 1 calc R U . . .
C31 C 0.67814(16) 0.5452(2) 0.86476(9) 0.0462(7) Uani 1 1 d . . . . .
H31 H 0.6677 0.4947 0.8402 0.055 Uiso 1 1 calc R U . . .

loop_
_atom_site_aniso_label
_atom_site_aniso_U_11
_atom_site_aniso_U_22
_atom_site_aniso_U_33
_atom_site_aniso_U_23
_atom_site_aniso_U_13
_atom_site_aniso_U_12
Cd1 0.04989(13) 0.03422(10) 0.02205(9) 0.00145(7) -0.00421(7) 0.00012(9)
O3 0.0621(13) 0.0340(10) 0.0343(9) -0.0071(8) -0.0037(9) 0.0121(9)
O2 0.0670(13) 0.0345(9) 0.0235(8) 0.0037(7) 0.0008(8) 0.0059(9)
O1 0.0723(14) 0.0305(10) 0.0384(9) -0.0046(8) -0.0059(9) 0.0174(9)
O4 0.0763(14) 0.0467(11) 0.0239(8) 0.0043(8) -0.0034(9) 0.0128(10)
N2 0.0373(11) 0.0286(10) 0.0234(9) -0.0025(8) -0.0023(8) 0.0046(9)
O8 0.0666(13) 0.0501(11) 0.0256(8) 0.0008(8) -0.0078(9) 0.0006(10)
O9 0.0757(15) 0.0381(10) 0.0380(10) 0.0003(8) -0.0039(10) 0.0014(10)
O7 0.0724(14) 0.0422(11) 0.0356(9) 0.0083(8) 0.0025(9) -0.0049(10)
O5 0.0755(15) 0.0551(12) 0.0262(9) 0.0004(8) 0.0023(9) 0.0057(11)
N3 0.0372(12) 0.0353(11) 0.0225(9) -0.0038(8) 0.0004(8) 0.0042(9)
O6 0.0773(16) 0.0581(13) 0.0329(9) 0.0116(10) -0.0012(10) -0.0101(12)
N1 0.0542(14) 0.0344(11) 0.0248(9) -0.0017(9) -0.0036(9) -0.0021(10)
N4 0.0484(13) 0.0401(11) 0.0272(9) -0.0061(9) 0.0023(9) 0.0014(10)
C14 0.0255(12) 0.0265(11) 0.0238(10) 0.0013(9) -0.0002(9) 0.0007(9)
C10 0.0299(11) 0.0269(10) 0.0259(10) -0.0004(9) -0.0011(9) 0.0027(10)
C9 0.0239(11) 0.0248(11) 0.0267(10) 0.0010(9) -0.0006(9) 0.0014(9)
C8 0.0284(12) 0.0269(11) 0.0221(10) 0.0006(9) 0.0001(9) 0.0017(9)
C6 0.0335(13) 0.0280(12) 0.0306(11) -0.0016(10) -0.0024(10) 0.0038(10)
C13 0.0324(13) 0.0314(12) 0.0233(10) -0.0003(9) -0.0017(9) 0.0027(10)
C4 0.0445(15) 0.0275(11) 0.0228(10) -0.0029(9) 0.0010(10) 0.0012(10)
C15 0.0246(12) 0.0296(11) 0.0249(10) -0.0022(9) 0.0006(9) 0.0020(10)
C18 0.0372(14) 0.0358(13) 0.0260(11) 0.0030(10) -0.0001(10) 0.0035(11)
C16 0.0363(13) 0.0241(11) 0.0322(12) -0.0011(9) -0.0009(10) 0.0046(10)
C7 0.0318(13) 0.0296(12) 0.0267(11) -0.0012(10) 0.0012(9) 0.0021(10)
C19 0.0297(12) 0.0360(13) 0.0267(11) -0.0018(10) -0.0008(9) 0.0016(10)
C12 0.0426(14) 0.0327(13) 0.0293(11) 0.0062(10) -0.0063(10) 0.0067(11)
C11 0.0425(15) 0.0252(12) 0.0336(12) 0.0023(10) -0.0024(11) 0.0074(11)
C20 0.0421(15) 0.0346(13) 0.0213(10) -0.0016(9) -0.0012(10) 0.0013(11)
C32 0.0329(13) 0.0344(12) 0.0268(11) 0.0012(10) 0.0022(10) 0.0042(11)
C17 0.0364(13) 0.0285(12) 0.0248(11) 0.0034(9) -0.0024(9) 0.0040(10)
C28 0.0397(14) 0.0432(14) 0.0280(11) -0.0013(11) -0.0021(11) -0.0008(12)
C35 0.0370(14) 0.0331(12) 0.0256(11) 0.0028(9) 0.0036(10) 0.0059(11)
C5 0.0429(15) 0.0368(14) 0.0250(11) -0.0001(9) 0.0004(10) 0.0020(11)
C38 0.0438(15) 0.0411(14) 0.0259(11) 0.0015(10) 0.0052(11) 0.0090(12)
C29 0.0338(13) 0.0369(13) 0.0265(11) 0.0032(10) 0.0010(10) 0.0033(11)
C25 0.0407(15) 0.0539(16) 0.0288(12) 0.0072(12) 0.0002(11) 0.0071(13)
C26 0.0394(15) 0.0436(14) 0.0263(11) 0.0030(10) 0.0026(10) 0.0057(12)
C34 0.0509(17) 0.0321(13) 0.0327(12) 0.0011(10) 0.0023(11) -0.0070(12)
C21 0.0405(15) 0.0426(14) 0.0302(12) 0.0013(10) 0.0020(11) -0.0010(12)
C27 0.0417(14) 0.0374(14) 0.0318(12) 0.0075(10) 0.0004(11) -0.0008(11)
C37 0.0425(15) 0.0324(13) 0.0296(12) 0.0031(10) 0.0017(10) -0.0048(11)
C33 0.0493(16) 0.0396(14) 0.0297(12) -0.0002(11) -0.0053(11) -0.0089(12)
C24 0.0424(15) 0.0418(14) 0.0282(12) -0.0046(10) -0.0007(11) 0.0021(12)
C36 0.0403(15) 0.0393(13) 0.0257(11) -0.0031(10) -0.0021(10) 0.0003(11)
C3 0.0462(16) 0.0380(14) 0.0411(14) -0.0084(11) 0.0024(12) 0.0050(12)
C23 0.0576(18) 0.0417(15) 0.0272(12) -0.0077(11) 0.0000(12) -0.0046(14)
C22 0.0483(16) 0.0482(15) 0.0312(12) -0.0022(11) -0.0050(12) -0.0076(13)
C1 0.068(2) 0.0386(14) 0.0315(13) -0.0117(11) -0.0018(13) -0.0019(14)
C2 0.064(2) 0.0459(16) 0.0407(15) -0.0164(13) 0.0076(14) 0.0094(15)
C30 0.0661(19) 0.0350(14) 0.0312(13) 0.0009(10) 0.0017(13) -0.0020(13)
C31 0.0660(19) 0.0445(15) 0.0279(12) -0.0043(11) 0.0004(12) 0.0004(14)

loop_
_atom_type_symbol
_atom_type_description
_atom_type_scat_dispersion_real
_atom_type_scat_dispersion_imag
_atom_type_scat_source
C C 0.0033 0.0016 'International Tables Vol C Tables 4.2.6.8 and 6.1.1.4'
H H 0.0000 0.0000 'International Tables Vol C Tables 4.2.6.8 and 6.1.1.4'
Cd Cd -0.8075 1.2024 'International Tables Vol C Tables 4.2.6.8 and 6.1.1.4'
N N 0.0061 0.0033 'International Tables Vol C Tables 4.2.6.8 and 6.1.1.4'
O O 0.0106 0.0060 'International Tables Vol C Tables 4.2.6.8 and 6.1.1.4'

loop_
_geom_angle_atom_site_label_1
_geom_angle_atom_site_label_2
_geom_angle_atom_site_label_3
_geom_angle
_geom_angle_site_symmetry_1
_geom_angle_site_symmetry_3
_geom_angle_publ_flag
O8 Cd1 O7 53.01(6) 2_664 2_664 ?
O8 Cd1 O6 141.19(7) 2_664 . ?
O9 Cd1 O8 134.54(7) . 2_664 ?
O9 Cd1 O7 81.57(6) . 2_664 ?
O9 Cd1 O5 137.14(7) . . ?
O9 Cd1 O6 84.11(7) . . ?
O9 Cd1 N1 95.20(7) . . ?
O9 Cd1 N4 87.59(8) . 2_665 ?
O5 Cd1 O8 88.07(7) . 2_664 ?
O5 Cd1 O7 141.02(6) . 2_664 ?
O5 Cd1 O6 53.13(7) . . ?
O6 Cd1 O7 165.59(7) . 2_664 ?
N1 Cd1 O8 88.57(7) . 2_664 ?
N1 Cd1 O7 91.51(7) . 2_664 ?
N1 Cd1 O5 89.36(7) . . ?
N1 Cd1 O6 91.44(7) . . ?
N1 Cd1 N4 177.21(7) . 2_665 ?
N4 Cd1 O8 89.47(7) 2_665 2_664 ?
N4 Cd1 O7 88.89(7) 2_665 2_664 ?
N4 Cd1 O5 88.59(7) 2_665 . ?
N4 Cd1 O6 88.85(7) 2_665 . ?
C6 N2 C4 118.83(18) . . ?
C7 N2 C6 125.17(19) . . ?
C7 N2 C4 115.99(18) . . ?
C38 O8 Cd1 94.48(16) . 2_665 ?
Cd1 O9 H9A 109.6 . . ?
Cd1 O9 H9B 109.5 . . ?
H9A O9 H9B 104.4 . . ?
C38 O7 Cd1 90.10(15) . 2_665 ?
C25 O5 Cd1 93.53(17) . . ?
C18 N3 C20 117.36(19) . . ?
C19 N3 C18 125.65(19) . . ?
C19 N3 C20 116.90(19) . . ?
C25 O6 Cd1 89.16(16) . . ?
C5 N1 Cd1 117.23(17) . . ?
C5 N1 C1 116.5(2) . . ?
C1 N1 Cd1 125.13(16) . . ?
C24 N4 Cd1 121.80(18) . 2_664 ?
C23 N4 Cd1 120.41(16) . 2_664 ?
C23 N4 C24 117.7(2) . . ?
C13 C14 C9 119.3(2) . . ?
C13 C14 C15 121.86(19) . . ?
C15 C14 C9 118.86(19) . . ?
C9 C10 C6 119.81(19) . . ?
C11 C10 C9 120.1(2) . . ?
C11 C10 C6 120.1(2) . . ?
C10 C9 C14 119.34(19) . . ?
C10 C9 C8 121.61(19) . . ?
C8 C9 C14 119.03(19) . . ?
C9 C8 C7 119.9(2) . . ?
C17 C8 C9 120.91(19) . . ?
C17 C8 C7 119.16(19) . . ?
O1 C6 N2 120.4(2) . . ?
O1 C6 C10 123.4(2) . . ?
N2 C6 C10 116.23(19) . . ?
C14 C13 C18 119.5(2) . . ?
C12 C13 C14 120.3(2) . . ?
C12 C13 C18 120.2(2) . . ?
C5 C4 N2 115.8(2) . . ?
C3 C4 N2 124.3(2) . . ?
C3 C4 C5 119.9(2) . . ?
C14 C15 C19 119.97(19) . . ?
C16 C15 C14 120.8(2) . . ?
C16 C15 C19 119.2(2) . . ?
O4 C18 N3 120.2(2) . . ?
O4 C18 C13 123.2(2) . . ?
N3 C18 C13 116.65(19) . . ?
C15 C16 H16 119.9 . . ?
C15 C16 C17 120.3(2) . . ?
C17 C16 H16 119.9 . . ?
O2 C7 N2 121.3(2) . . ?
O2 C7 C8 122.6(2) . . ?
N2 C7 C8 116.10(19) . . ?
O3 C19 N3 121.1(2) . . ?
O3 C19 C15 122.6(2) . . ?
N3 C19 C15 116.3(2) . . ?
C13 C12 H12 119.7 . . ?
C13 C12 C11 120.5(2) . . ?
C11 C12 H12 119.7 . . ?
C10 C11 C12 120.4(2) . . ?
C10 C11 H11 119.8 . . ?
C12 C11 H11 119.8 . . ?
C21 C20 N3 121.1(2) . . ?
C24 C20 N3 118.4(2) . . ?
C24 C20 C21 120.4(2) . . ?
C37 C32 C29 122.0(2) . . ?
C33 C32 C29 121.3(2) . . ?
C33 C32 C37 116.7(2) . . ?
C8 C17 C16 120.1(2) . . ?
C8 C17 H17 120.0 . . ?
C16 C17 H17 120.0 . . ?
C29 C28 H28 119.4 . . ?
C27 C28 H28 119.4 . . ?
C27 C28 C29 121.3(2) . . ?
C34 C35 C38 120.3(2) . . ?
C36 C35 C38 121.6(2) . . ?
C36 C35 C34 118.1(2) . . ?
N1 C5 C4 123.4(2) . . ?
N1 C5 H5 118.3 . . ?
C4 C5 H5 118.3 . . ?
O8 C38 C35 118.7(2) . . ?
O7 C38 O8 122.3(2) . . ?
O7 C38 C35 118.9(2) . . ?
C28 C29 C32 122.3(2) . . ?
C28 C29 C30 117.1(2) . . ?
C30 C29 C32 120.6(2) . . ?
O5 C25 C26 118.2(3) . . ?
O6 C25 O5 122.3(2) . . ?
O6 C25 C26 119.2(2) . . ?
C27 C26 C25 120.3(2) . . ?
C31 C26 C25 120.9(2) . . ?
C31 C26 C27 118.6(2) . . ?
C35 C34 H34 119.3 . . ?
C33 C34 C35 121.4(2) . . ?
C33 C34 H34 119.3 . . ?
C20 C21 H21 121.3 . . ?
C20 C21 C22 117.5(2) . . ?
C22 C21 H21 121.3 . . ?
C28 C27 H27 119.7 . . ?
C26 C27 C28 120.7(2) . . ?
C26 C27 H27 119.7 . . ?
C32 C37 H37 119.1 . . ?
C36 C37 C32 121.7(2) . . ?
C36 C37 H37 119.1 . . ?
C32 C33 H33 119.3 . . ?
C34 C33 C32 121.3(2) . . ?
C34 C33 H33 119.3 . . ?
N4 C24 C20 122.1(2) . . ?
N4 C24 H24 119.0 . . ?
C20 C24 H24 119.0 . . ?
C35 C36 H36 119.7 . . ?
C37 C36 C35 120.6(2) . . ?
C37 C36 H36 119.7 . . ?
C4 C3 H3 121.6 . . ?
C4 C3 C2 116.8(3) . . ?
C2 C3 H3 121.6 . . ?
N4 C23 H23 118.5 . . ?
N4 C23 C22 123.0(2) . . ?
C22 C23 H23 118.5 . . ?
C21 C22 H22 120.3 . . ?
C23 C22 C21 119.3(3) . . ?
C23 C22 H22 120.3 . . ?
N1 C1 H1 118.3 . . ?
N1 C1 C2 123.3(2) . . ?
C2 C1 H1 118.3 . . ?
C3 C2 H2 120.0 . . ?
C1 C2 C3 120.0(3) . . ?
C1 C2 H2 120.0 . . ?
C29 C30 H30 119.2 . . ?
C31 C30 C29 121.5(2) . . ?
C31 C30 H30 119.2 . . ?
C26 C31 C30 120.8(2) . . ?
C26 C31 H31 119.6 . . ?
C30 C31 H31 119.6 . . ?

loop_
_geom_bond_atom_site_label_1
_geom_bond_atom_site_label_2
_geom_bond_distance
_geom_bond_site_symmetry_2
_geom_bond_publ_flag
Cd1 O8 2.4075(19) 2_664 ?
Cd1 O9 2.310(2) . ?
Cd1 O7 2.508(2) 2_664 ?
Cd1 O5 2.400(2) . ?
Cd1 O6 2.499(2) . ?
Cd1 N1 2.339(2) . ?
Cd1 N4 2.340(2) 2_665 ?
O3 C19 1.210(3) . ?
O2 C7 1.204(3) . ?
O1 C6 1.205(3) . ?
O4 C18 1.204(3) . ?
N2 C6 1.410(3) . ?
N2 C4 1.445(3) . ?
N2 C7 1.407(3) . ?
O8 Cd1 2.4075(19) 2_665 ?
O8 C38 1.259(3) . ?
O9 H9A 0.8532 . ?
O9 H9B 0.8525 . ?
O7 Cd1 2.508(2) 2_665 ?
O7 C38 1.247(3) . ?
O5 C25 1.255(3) . ?
N3 C18 1.406(3) . ?
N3 C19 1.402(3) . ?
N3 C20 1.444(3) . ?
O6 C25 1.248(4) . ?
N1 C5 1.336(3) . ?
N1 C1 1.338(3) . ?
N4 Cd1 2.340(2) 2_664 ?
N4 C24 1.339(3) . ?
N4 C23 1.335(3) . ?
C14 C9 1.415(3) . ?
C14 C13 1.408(3) . ?
C14 C15 1.410(3) . ?
C10 C9 1.411(3) . ?
C10 C6 1.482(3) . ?
C10 C11 1.376(3) . ?
C9 C8 1.411(3) . ?
C8 C7 1.477(3) . ?
C8 C17 1.372(3) . ?
C13 C18 1.484(3) . ?
C13 C12 1.373(3) . ?
C4 C5 1.377(4) . ?
C4 C3 1.368(3) . ?
C15 C16 1.376(3) . ?
C15 C19 1.482(3) . ?
C16 H16 0.9300 . ?
C16 C17 1.398(3) . ?
C12 H12 0.9300 . ?
C12 C11 1.399(3) . ?
C11 H11 0.9300 . ?
C20 C21 1.376(3) . ?
C20 C24 1.375(3) . ?
C32 C29 1.493(3) . ?
C32 C37 1.401(3) . ?
C32 C33 1.397(3) . ?
C17 H17 0.9300 . ?
C28 H28 0.9300 . ?
C28 C29 1.394(3) . ?
C28 C27 1.392(3) . ?
C35 C38 1.513(3) . ?
C35 C34 1.388(3) . ?
C35 C36 1.387(3) . ?
C5 H5 0.9300 . ?
C29 C30 1.399(3) . ?
C25 C26 1.515(3) . ?
C26 C27 1.385(3) . ?
C26 C31 1.383(4) . ?
C34 H34 0.9300 . ?
C34 C33 1.380(3) . ?
C21 H21 0.9300 . ?
C21 C22 1.381(3) . ?
C27 H27 0.9300 . ?
C37 H37 0.9300 . ?
C37 C36 1.387(3) . ?
C33 H33 0.9300 . ?
C24 H24 0.9300 . ?
C36 H36 0.9300 . ?
C3 H3 0.9300 . ?
C3 C2 1.394(4) . ?
C23 H23 0.9300 . ?
C23 C22 1.379(4) . ?
C22 H22 0.9300 . ?
C1 H1 0.9300 . ?
C1 C2 1.363(4) . ?
C2 H2 0.9300 . ?
C30 H30 0.9300 . ?
C30 C31 1.383(3) . ?
C31 H31 0.9300 . ?

loop_
_geom_torsion_atom_site_label_1
_geom_torsion_atom_site_label_2
_geom_torsion_atom_site_label_3
_geom_torsion_atom_site_label_4
_geom_torsion
_geom_torsion_site_symmetry_1
_geom_torsion_site_symmetry_2
_geom_torsion_site_symmetry_3
_geom_torsion_site_symmetry_4
_geom_torsion_publ_flag
Cd1 O8 C38 O7 2.5(3) 2_665 . . . ?
Cd1 O8 C38 C35 -174.25(19) 2_665 . . . ?
Cd1 O7 C38 O8 -2.4(3) 2_665 . . . ?
Cd1 O7 C38 C35 174.4(2) 2_665 . . . ?
Cd1 O5 C25 O6 14.3(3) . . . . ?
Cd1 O5 C25 C26 -160.2(2) . . . . ?
Cd1 O6 C25 O5 -13.7(3) . . . . ?
Cd1 O6 C25 C26 160.7(2) . . . . ?
Cd1 N1 C5 C4 166.85(19) . . . . ?
Cd1 N1 C1 C2 -168.3(2) . . . . ?
Cd1 N4 C24 C20 -175.66(18) 2_664 . . . ?
Cd1 N4 C23 C22 177.6(2) 2_664 . . . ?
N2 C4 C5 N1 -174.8(2) . . . . ?
N2 C4 C3 C2 176.1(2) . . . . ?
O5 C25 C26 C27 173.6(3) . . . . ?
O5 C25 C26 C31 -1.9(4) . . . . ?
N3 C20 C21 C22 -176.6(2) . . . . ?
N3 C20 C24 N4 175.4(2) . . . . ?
O6 C25 C26 C27 -1.1(4) . . . . ?
O6 C25 C26 C31 -176.6(3) . . . . ?
N1 C1 C2 C3 2.3(5) . . . . ?
N4 C23 C22 C21 -1.4(4) . . . . ?
C14 C9 C8 C7 -178.3(2) . . . . ?
C14 C9 C8 C17 1.0(3) . . . . ?
C14 C13 C18 O4 -176.9(2) . . . . ?
C14 C13 C18 N3 3.2(3) . . . . ?
C14 C13 C12 C11 1.3(4) . . . . ?
C14 C15 C16 C17 1.4(4) . . . . ?
C14 C15 C19 O3 -176.3(2) . . . . ?
C14 C15 C19 N3 2.2(3) . . . . ?
C10 C9 C8 C7 0.0(3) . . . . ?
C10 C9 C8 C17 179.2(2) . . . . ?
C9 C14 C13 C18 -179.8(2) . . . . ?
C9 C14 C13 C12 -0.4(3) . . . . ?
C9 C14 C15 C16 -0.1(3) . . . . ?
C9 C14 C15 C19 177.1(2) . . . . ?
C9 C10 C6 O1 -178.5(2) . . . . ?
C9 C10 C6 N2 1.0(3) . . . . ?
C9 C10 C11 C12 0.1(4) . . . . ?
C9 C8 C7 O2 172.6(2) . . . . ?
C9 C8 C7 N2 -7.9(3) . . . . ?
C9 C8 C17 C16 0.3(4) . . . . ?
C6 N2 C4 C5 -123.6(2) . . . . ?
C6 N2 C4 C3 59.2(3) . . . . ?
C6 N2 C7 O2 -167.2(2) . . . . ?
C6 N2 C7 C8 13.4(3) . . . . ?
C6 C10 C9 C14 -178.2(2) . . . . ?
C6 C10 C9 C8 3.6(3) . . . . ?
C6 C10 C11 C12 179.1(2) . . . . ?
C13 C14 C9 C10 -0.7(3) . . . . ?
C13 C14 C9 C8 177.6(2) . . . . ?
C13 C14 C15 C16 -178.7(2) . . . . ?
C13 C14 C15 C19 -1.6(3) . . . . ?
C13 C12 C11 C10 -1.2(4) . . . . ?
C4 N2 C6 O1 -9.9(4) . . . . ?
C4 N2 C6 C10 170.5(2) . . . . ?
C4 N2 C7 O2 12.3(3) . . . . ?
C4 N2 C7 C8 -167.1(2) . . . . ?
C4 C3 C2 C1 -1.3(4) . . . . ?
C15 C14 C9 C10 -179.4(2) . . . . ?
C15 C14 C9 C8 -1.1(3) . . . . ?
C15 C14 C13 C18 -1.2(3) . . . . ?
C15 C14 C13 C12 178.2(2) . . . . ?
C15 C16 C17 C8 -1.5(4) . . . . ?
C18 N3 C19 O3 178.5(2) . . . . ?
C18 N3 C19 C15 0.0(3) . . . . ?
C18 N3 C20 C21 -66.3(3) . . . . ?
C18 N3 C20 C24 115.8(3) . . . . ?
C18 C13 C12 C11 -179.2(2) . . . . ?
C16 C15 C19 O3 0.8(4) . . . . ?
C16 C15 C19 N3 179.3(2) . . . . ?
C7 N2 C6 O1 169.5(2) . . . . ?
C7 N2 C6 C10 -10.0(3) . . . . ?
C7 N2 C4 C5 56.9(3) . . . . ?
C7 N2 C4 C3 -120.3(3) . . . . ?
C7 C8 C17 C16 179.5(2) . . . . ?
C19 N3 C18 O4 177.4(2) . . . . ?
C19 N3 C18 C13 -2.6(4) . . . . ?
C19 N3 C20 C21 110.4(3) . . . . ?
C19 N3 C20 C24 -67.4(3) . . . . ?
C19 C15 C16 C17 -175.8(2) . . . . ?
C12 C13 C18 O4 3.7(4) . . . . ?
C12 C13 C18 N3 -176.2(2) . . . . ?
C11 C10 C9 C14 0.8(3) . . . . ?
C11 C10 C9 C8 -177.4(2) . . . . ?
C11 C10 C6 O1 2.5(4) . . . . ?
C11 C10 C6 N2 -178.0(2) . . . . ?
C20 N3 C18 O4 -6.2(4) . . . . ?
C20 N3 C18 C13 173.8(2) . . . . ?
C20 N3 C19 O3 2.1(3) . . . . ?
C20 N3 C19 C15 -176.4(2) . . . . ?
C20 C21 C22 C23 0.6(4) . . . . ?
C32 C29 C30 C31 -176.9(3) . . . . ?
C32 C37 C36 C35 -1.0(4) . . . . ?
C17 C8 C7 O2 -6.6(4) . . . . ?
C17 C8 C7 N2 172.8(2) . . . . ?
C28 C29 C30 C31 0.7(4) . . . . ?
C35 C34 C33 C32 0.3(4) . . . . ?
C5 N1 C1 C2 -0.8(4) . . . . ?
C5 C4 C3 C2 -1.0(4) . . . . ?
C38 C35 C34 C33 -175.4(2) . . . . ?
C38 C35 C36 C37 175.7(2) . . . . ?
C29 C32 C37 C36 -173.7(2) . . . . ?
C29 C32 C33 C34 174.1(2) . . . . ?
C29 C28 C27 C26 -0.7(4) . . . . ?
C29 C30 C31 C26 -0.4(5) . . . . ?
C25 C26 C27 C28 -174.6(2) . . . . ?
C25 C26 C31 C30 175.1(3) . . . . ?
C34 C35 C38 O8 -178.4(2) . . . . ?
C34 C35 C38 O7 4.7(4) . . . . ?
C34 C35 C36 C37 -2.3(4) . . . . ?
C21 C20 C24 N4 -2.5(4) . . . . ?
C27 C28 C29 C32 177.4(2) . . . . ?
C27 C28 C29 C30 -0.2(4) . . . . ?
C27 C26 C31 C30 -0.5(4) . . . . ?
C37 C32 C29 C28 -18.9(4) . . . . ?
C37 C32 C29 C30 158.5(3) . . . . ?
C37 C32 C33 C34 -3.6(4) . . . . ?
C33 C32 C29 C28 163.5(2) . . . . ?
C33 C32 C29 C30 -19.0(4) . . . . ?
C33 C32 C37 C36 4.0(4) . . . . ?
C24 N4 C23 C22 0.2(4) . . . . ?
C24 C20 C21 C22 1.2(4) . . . . ?
C36 C35 C38 O8 3.5(4) . . . . ?
C36 C35 C38 O7 -173.3(2) . . . . ?
C36 C35 C34 C33 2.7(4) . . . . ?
C3 C4 C5 N1 2.6(4) . . . . ?
C23 N4 C24 C20 1.7(4) . . . . ?
C1 N1 C5 C4 -1.7(4) . . . . ?
C31 C26 C27 C28 1.1(4) . . . . ?
